data_7131534
loop_
_publ_author_name
'Xiao, Xin'
'Lei, Bowen'
'Wu, Di'
'Bin, Zhengyang'

_publ_section_title
;
 "Medium-ring" strategy enables high-performance narrowband pure-blue
 multi-resonance emitters: boost provided by a unique perpendicular
 geometry.
;
_journal_issue 43
_journal_name_full 'Chemical communications (Cambridge, England)'
_journal_page_first 6556
_journal_page_last 6559
_journal_paper_doi 10.1039/d3cc01235b
_journal_volume 59
_journal_year 2023
_chemical_formula_moiety 'C H Cl3, C64 H60 B N3'
_chemical_formula_sum 'C65 H61 B Cl3 N3'
_chemical_formula_weight 1001.32
_space_group_crystal_system monoclinic
_space_group_IT_number 14
_space_group_name_Hall '-P 2yn'
_space_group_name_H-M_alt 'P 1 21/n 1'
_atom_sites_solution_hydrogens geom
_atom_sites_solution_primary dual
_audit_creation_date 2022-12-30
_audit_creation_method
;
Olex2 1.2
(compiled 2018.05.29 svn.r3508 for OlexSys, GUI svn.r5506)
;
_audit_update_record
;
2023-03-09 deposited with the CCDC.	2023-04-11 downloaded from the CCDC.
;
_cell_angle_alpha 90
_cell_angle_beta 99.404(3)
_cell_angle_gamma 90
_cell_formula_units_Z 4
_cell_length_a 15.1246(12)
_cell_length_b 15.3418(9)
_cell_length_c 23.6578(18)
_cell_measurement_reflns_used 9916
_cell_measurement_temperature 231(2)
_cell_measurement_theta_max 27.306
_cell_measurement_theta_min 2.428
_cell_volume 5415.7(7)
_computing_cell_refinement 'SAINT V8.40B (?, 2016)'
_computing_data_reduction 'SAINT V8.40B (?, 2016)'
_computing_molecular_graphics 'Olex2 (Dolomanov et al., 2009)'
_computing_publication_material 'Olex2 (Dolomanov et al., 2009)'
_computing_structure_refinement 'ShelXL (Sheldrick, 2015)'
_computing_structure_solution 'ShelXT (Sheldrick, 2015)'
_diffrn_ambient_temperature 231.0
_diffrn_measured_fraction_theta_full 0.994
_diffrn_measured_fraction_theta_max 0.994
_diffrn_measurement_device_type 'Bruker APEX-II CCD'
_diffrn_measurement_method '\f and \w scans'
_diffrn_radiation_type MoK\a
_diffrn_radiation_wavelength 0.71073
_diffrn_reflns_av_R_equivalents 0.0552
_diffrn_reflns_av_unetI/netI 0.0541
_diffrn_reflns_Laue_measured_fraction_full 0.994
_diffrn_reflns_Laue_measured_fraction_max 0.994
_diffrn_reflns_limit_h_max 17
_diffrn_reflns_limit_h_min -17
_diffrn_reflns_limit_k_max 18
_diffrn_reflns_limit_k_min -16
_diffrn_reflns_limit_l_max 28
_diffrn_reflns_limit_l_min -28
_diffrn_reflns_number 29947
_diffrn_reflns_point_group_measured_fraction_full 0.994
_diffrn_reflns_point_group_measured_fraction_max 0.994
_diffrn_reflns_theta_full 24.999
_diffrn_reflns_theta_max 24.999
_diffrn_reflns_theta_min 2.185
_exptl_absorpt_coefficient_mu 0.213
_exptl_absorpt_correction_T_max 0.7456
_exptl_absorpt_correction_T_min 0.6083
_exptl_absorpt_correction_type multi-scan
_exptl_absorpt_process_details
;
SADABS-2016/2 (Bruker,2016/2) was used for absorption correction.
wR2(int) was 0.1122 before and 0.0600 after correction.
The Ratio of minimum to maximum transmission is 0.8159.
The \l/2 correction factor is Not present.
;
_exptl_crystal_colour 'clear yellowish yellow'
_exptl_crystal_colour_lustre clear
_exptl_crystal_colour_modifier yellowish
_exptl_crystal_colour_primary yellow
_exptl_crystal_density_diffrn 1.228
_exptl_crystal_description block
_exptl_crystal_F_000 2112
_exptl_crystal_size_max 0.38
_exptl_crystal_size_mid 0.36
_exptl_crystal_size_min 0.29
_refine_diff_density_max 0.635
_refine_diff_density_min -0.916
_refine_diff_density_rms 0.059
_refine_ls_extinction_method none
_refine_ls_goodness_of_fit_ref 1.017
_refine_ls_hydrogen_treatment constr
_refine_ls_matrix_type full
_refine_ls_number_parameters 682
_refine_ls_number_reflns 9482
_refine_ls_number_restraints 10
_refine_ls_restrained_S_all 1.060
_refine_ls_R_factor_all 0.1001
_refine_ls_R_factor_gt 0.0696
_refine_ls_shift/su_max 0.001
_refine_ls_shift/su_mean 0.000
_refine_ls_structure_factor_coef Fsqd
_refine_ls_weighting_details 'w=1/[\s^2^(Fo^2^)+(0.0976P)^2^+6.3354P] where P=(Fo^2^+2Fc^2^)/3'
_refine_ls_weighting_scheme calc
_refine_ls_wR_factor_gt 0.1783
_refine_ls_wR_factor_ref 0.2068
_reflns_Friedel_coverage 0.000
_reflns_number_gt 6665
_reflns_number_total 9482
_reflns_threshold_expression 'I > 2\s(I)'
_cod_data_source_file d3cc01235b2.cif
_cod_data_source_block mo_xx_1230_220k_0m_a
_cod_depositor_comments 'Adding full bibliography for 7131534.cif.'
_cod_database_code 7131534
_shelx_shelxl_version_number 2014/7
_shelx_space_group_comment
;
The symmetry employed for this shelxl refinement is uniquely defined
by the following loop, which should always be used as a source of
symmetry information in preference to the above space-group names.
They are only intended as comments.
;
_shelx_estimated_absorpt_t_max 0.941
_shelx_estimated_absorpt_t_min 0.923
_olex2_refinement_description
;
1. Fixed Uiso
 At 1.2 times of:
  All C(H) groups
 At 1.5 times of:
  All C(H,H,H) groups
2. Uiso/Uaniso restraints and constraints
Uanis(C26A) = Uanis(C26)
Uanis(C27A) = Uanis(C27)
3. Others
 Sof(C28A)=Sof(H28D)=Sof(H28E)=Sof(H28F)=1-FVAR(1)
 Sof(C28)=Sof(H28A)=Sof(H28B)=Sof(H28C)=FVAR(1)
 Sof(C26A)=Sof(H26D)=Sof(H26E)=Sof(H26F)=1-FVAR(2)
 Sof(C26)=Sof(H26A)=Sof(H26B)=Sof(H26C)=FVAR(2)
 Sof(C27A)=Sof(H27D)=Sof(H27E)=Sof(H27F)=1-FVAR(3)
 Sof(C27)=Sof(H27A)=Sof(H27B)=Sof(H27C)=FVAR(3)
4.a Ternary CH refined with riding coordinates:
 C3(H3)
4.b Aromatic/amide H refined with riding coordinates:
 C4(H4), C5(H5), C12(H12), C18(H18), C20(H20), C21(H21), C22(H22), C24(H24),
 C29(H29), C36(H36), C37(H37), C39(H39), C47(H47), C48(H48), C49(H49), C50(H50),
  C55(H55), C56(H56), C57(H57), C58(H58), C60(H60), C61(H61), C62(H62), C63(H63)
4.c Idealised Me refined as rotating group:
 C1(H1A,H1B,H1C), C15(H15A,H15B,H15C), C16(H16A,H16B,H16C), C17(H17A,H17B,
 H17C), C26(H26A,H26B,H26C), C27(H27A,H27B,H27C), C28(H28A,H28B,H28C), C40(H40A,
 H40B,H40C), C41(H41A,H41B,H41C), C42(H42A,H42B,H42C), C44(H44A,H44B,H44C),
 C45(H45A,H45B,H45C), C28A(H28D,H28E,H28F), C26A(H26D,H26E,H26F), C27A(H27D,
 H27E,H27F)
;
_olex2_submission_special_instructions 'No special instructions were received'

loop_
_space_group_symop_operation_xyz
'x, y, z'
'-x+1/2, y+1/2, -z+1/2'
'-x, -y, -z'
'x-1/2, -y-1/2, z-1/2'

loop_
_atom_site_label
_atom_site_type_symbol
_atom_site_fract_x
_atom_site_fract_y
_atom_site_fract_z
_atom_site_U_iso_or_equiv
_atom_site_adp_type
_atom_site_occupancy
_atom_site_site_symmetry_order
_atom_site_calc_flag
_atom_site_refinement_flags_posn
_atom_site_refinement_flags_adp
_atom_site_refinement_flags_occupancy
_atom_site_disorder_assembly
_atom_site_disorder_group
Cl1 Cl 0.39651(11) 0.25202(9) 0.67924(8) 0.1165(7) Uani 1 1 d . . . . .
Cl2 Cl 0.39506(10) 0.10574(9) 0.75422(7) 0.0936(5) Uani 1 1 d . . . . .
Cl3 Cl 0.52419(12) 0.11386(12) 0.67925(7) 0.1100(6) Uani 1 1 d . . . . .
N1 N 0.63015(16) 0.47001(15) 0.58286(10) 0.0272(5) Uani 1 1 d . . . . .
N2 N 0.48142(16) 0.47388(15) 0.75052(9) 0.0262(5) Uani 1 1 d . . . . .
N3 N 0.43917(18) 0.71084(15) 0.61492(10) 0.0320(6) Uani 1 1 d . . . . .
C1 C 0.8973(3) 0.5013(3) 0.3984(2) 0.0815(15) Uani 1 1 d . . . . .
H1A H 0.9276 0.5165 0.3667 0.122 Uiso 1 1 calc GR . . . .
H1B H 0.8824 0.4397 0.3964 0.122 Uiso 1 1 calc GR . . . .
H1C H 0.9363 0.5135 0.4343 0.122 Uiso 1 1 calc GR . . . .
C2 C 0.8114(3) 0.5548(2) 0.39491(15) 0.0445(8) Uani 1 1 d . . . . .
C31 C 0.7571(2) 0.5302(2) 0.44195(13) 0.0356(7) Uani 1 1 d . . . . .
C4 C 0.6780(2) 0.5739(2) 0.44699(13) 0.0385(8) Uani 1 1 d . . . . .
H4 H 0.6565 0.6158 0.4191 0.046 Uiso 1 1 calc R . . . .
C5 C 0.6300(2) 0.5597(2) 0.48990(12) 0.0352(7) Uani 1 1 d . . . . .
H5 H 0.5768 0.5909 0.4911 0.042 Uiso 1 1 calc R . . . .
C6 C 0.6605(2) 0.49806(18) 0.53221(12) 0.0289(6) Uani 1 1 d . . . . .
C7 C 0.57035(19) 0.51006(18) 0.61530(12) 0.0260(6) Uani 1 1 d . . . . .
C8 C 0.55595(19) 0.46737(18) 0.66680(12) 0.0269(6) Uani 1 1 d . . . . .
C9 C 0.49597(19) 0.51146(17) 0.69813(11) 0.0253(6) Uani 1 1 d . . . . .
C10 C 0.4279(2) 0.50224(18) 0.79136(12) 0.0276(6) Uani 1 1 d . . . . .
C11 C 0.4479(2) 0.44960(18) 0.84065(12) 0.0285(6) Uani 1 1 d . . . . .
C12 C 0.4056(2) 0.46201(19) 0.88792(12) 0.0318(7) Uani 1 1 d . . . . .
H12 H 0.4204 0.4258 0.9201 0.038 Uiso 1 1 calc R . . . .
C13 C 0.3425(2) 0.5265(2) 0.88826(13) 0.0334(7) Uani 1 1 d . . . . .
C14 C 0.2962(2) 0.5388(2) 0.94073(14) 0.0410(8) Uani 1 1 d . . . . .
C15 C 0.3669(3) 0.5514(3) 0.99417(15) 0.0549(10) Uani 1 1 d . . . . .
H15A H 0.4039 0.6015 0.9889 0.082 Uiso 1 1 calc GR . . . .
H15B H 0.4043 0.4998 1.0004 0.082 Uiso 1 1 calc GR . . . .
H15C H 0.3375 0.5610 1.0271 0.082 Uiso 1 1 calc GR . . . .
C16 C 0.8334(4) 0.6501(3) 0.3980(3) 0.0908(17) Uani 1 1 d . . . . .
H16A H 0.8725 0.6626 0.4338 0.136 Uiso 1 1 calc GR . . . .
H16B H 0.7786 0.6836 0.3958 0.136 Uiso 1 1 calc GR . . . .
H16C H 0.8635 0.6658 0.3662 0.136 Uiso 1 1 calc GR . . . .
C17 C 0.7541(3) 0.5333(3) 0.33669(17) 0.0700(13) Uani 1 1 d . . . . .
H17A H 0.7019 0.5710 0.3304 0.105 Uiso 1 1 calc GR . . . .
H17B H 0.7349 0.4729 0.3365 0.105 Uiso 1 1 calc GR . . . .
H17C H 0.7893 0.5423 0.3064 0.105 Uiso 1 1 calc GR . . . .
C18 C 0.53198(19) 0.58949(17) 0.59899(11) 0.0274(6) Uani 1 1 d . . . . .
H18 H 0.5449 0.6166 0.5657 0.033 Uiso 1 1 calc R . . . .
C19 C 0.47512(19) 0.62985(17) 0.63055(12) 0.0261(6) Uani 1 1 d . . . . .
C20 C 0.45701(19) 0.58995(17) 0.67980(11) 0.0268(6) Uani 1 1 d . . . . .
H20 H 0.4174 0.6168 0.7012 0.032 Uiso 1 1 calc R . . . .
C21 C 0.3620(2) 0.5663(2) 0.79135(13) 0.0356(7) Uani 1 1 d . . . . .
H21 H 0.3451 0.6016 0.7589 0.043 Uiso 1 1 calc R . . . .
C22 C 0.3223(2) 0.5774(2) 0.83872(13) 0.0367(7) Uani 1 1 d . . . . .
H22 H 0.2791 0.6216 0.8380 0.044 Uiso 1 1 calc R . . . .
C23 C 0.5134(2) 0.38642(18) 0.82968(12) 0.0293(6) Uani 1 1 d . . . . .
C24 C 0.5571(2) 0.31800(19) 0.86139(13) 0.0344(7) Uani 1 1 d . . . . .
H24 H 0.5438 0.3052 0.8979 0.041 Uiso 1 1 calc R . . . .
C25 C 0.6208(2) 0.26832(19) 0.83893(13) 0.0343(7) Uani 1 1 d . . . . .
C26 C 0.7247(5) 0.2291(4) 0.9280(3) 0.071(2) Uani 0.759(11) 1 d . . P A 1
H26A H 0.7718 0.2658 0.9176 0.107 Uiso 0.759(11) 1 calc GR . P A 1
H26B H 0.7512 0.1814 0.9518 0.107 Uiso 0.759(11) 1 calc GR . P A 1
H26C H 0.6869 0.2633 0.9489 0.107 Uiso 0.759(11) 1 calc GR . P A 1
C27 C 0.7297(5) 0.1399(4) 0.8395(2) 0.069(2) Uani 0.799(10) 1 d . . P A 1
H27A H 0.6944 0.1196 0.8040 0.104 Uiso 0.799(10) 1 calc GR . P A 1
H27B H 0.7547 0.0902 0.8620 0.104 Uiso 0.799(10) 1 calc GR . P A 1
H27C H 0.7779 0.1768 0.8310 0.104 Uiso 0.799(10) 1 calc GR . P A 1
C28 C 0.5992(4) 0.1282(5) 0.8890(4) 0.076(3) Uani 0.776(15) 1 d . . P A 1
H28A H 0.5618 0.1565 0.9131 0.114 Uiso 0.776(15) 1 calc GR . P A 1
H28B H 0.6294 0.0788 0.9092 0.114 Uiso 0.776(15) 1 calc GR . P A 1
H28C H 0.5621 0.1082 0.8540 0.114 Uiso 0.776(15) 1 calc GR . P A 1
C29 C 0.6386(2) 0.28952(19) 0.78464(13) 0.0348(7) Uani 1 1 d . . . . .
H29 H 0.6827 0.2571 0.7702 0.042 Uiso 1 1 calc R . . . .
C30 C 0.5949(2) 0.35639(18) 0.75008(12) 0.0299(7) Uani 1 1 d . . . . .
B31 B 0.6076(2) 0.3859(2) 0.68966(14) 0.0295(7) Uani 1 1 d . . . . .
C32 C 0.6725(2) 0.34870(18) 0.65192(12) 0.0307(7) Uani 1 1 d . . . . .
C33 C 0.6814(2) 0.39785(17) 0.60359(12) 0.0285(6) Uani 1 1 d . . . . .
C34 C 0.7460(2) 0.38060(19) 0.56857(12) 0.0327(7) Uani 1 1 d . . . . .
C35 C 0.7347(2) 0.44635(19) 0.52468(12) 0.0303(7) Uani 1 1 d . . . . .
C36 C 0.7835(2) 0.4635(2) 0.48039(13) 0.0356(7) Uani 1 1 d . . . . .
H36 H 0.8342 0.4297 0.4768 0.043 Uiso 1 1 calc R . . . .
C37 C 0.8007(2) 0.3081(2) 0.58015(13) 0.0379(7) Uani 1 1 d . . . . .
H37 H 0.8444 0.2961 0.5572 0.045 Uiso 1 1 calc R . . . .
C38 C 0.7914(2) 0.2532(2) 0.62547(13) 0.0381(8) Uani 1 1 d . . . . .
C39 C 0.7285(2) 0.2752(2) 0.66020(13) 0.0364(7) Uani 1 1 d . . . . .
H39 H 0.7232 0.2383 0.6912 0.044 Uiso 1 1 calc R . . . .
C40 C 0.8828(4) 0.1601(4) 0.70030(19) 0.101(2) Uani 1 1 d . . . . .
H40A H 0.9219 0.2091 0.7124 0.151 Uiso 1 1 calc GR . . . .
H40B H 0.9165 0.1063 0.7069 0.151 Uiso 1 1 calc GR . . . .
H40C H 0.8338 0.1595 0.7221 0.151 Uiso 1 1 calc GR . . . .
C41 C 0.7818(4) 0.0916(3) 0.6212(2) 0.0861(16) Uani 1 1 d . . . . .
H41A H 0.8147 0.0373 0.6280 0.129 Uiso 1 1 calc GR . . . .
H41B H 0.7559 0.0958 0.5810 0.129 Uiso 1 1 calc GR . . . .
H41C H 0.7344 0.0931 0.6443 0.129 Uiso 1 1 calc GR . . . .
C42 C 0.9199(4) 0.1610(3) 0.6012(2) 0.0898(18) Uani 1 1 d . . . . .
H42A H 0.9616 0.2091 0.6099 0.135 Uiso 1 1 calc GR . . . .
H42B H 0.8938 0.1627 0.5610 0.135 Uiso 1 1 calc GR . . . .
H42C H 0.9515 0.1063 0.6097 0.135 Uiso 1 1 calc GR . . . .
C43 C 0.53228(19) 0.40351(18) 0.77483(12) 0.0267(6) Uani 1 1 d . . . . .
C44 C 0.2408(3) 0.4572(3) 0.94814(18) 0.0681(13) Uani 1 1 d . . . . .
H44A H 0.2124 0.4637 0.9818 0.102 Uiso 1 1 calc GR . . . .
H44B H 0.2797 0.4066 0.9527 0.102 Uiso 1 1 calc GR . . . .
H44C H 0.1951 0.4497 0.9146 0.102 Uiso 1 1 calc GR . . . .
C45 C 0.2344(3) 0.6176(3) 0.93534(18) 0.0704(13) Uani 1 1 d . . . . .
H45A H 0.2680 0.6693 0.9284 0.106 Uiso 1 1 calc GR . . . .
H45B H 0.2102 0.6249 0.9705 0.106 Uiso 1 1 calc GR . . . .
H45C H 0.1858 0.6089 0.9037 0.106 Uiso 1 1 calc GR . . . .
C46 C 0.4653(2) 0.76329(18) 0.57040(12) 0.0299(7) Uani 1 1 d . . . . .
C47 C 0.4376(2) 0.7407(2) 0.51348(13) 0.0389(8) Uani 1 1 d . . . . .
H47 H 0.4034 0.6901 0.5042 0.047 Uiso 1 1 calc R . . . .
C48 C 0.4602(3) 0.7926(2) 0.47060(14) 0.0487(9) Uani 1 1 d . . . . .
H48 H 0.4427 0.7768 0.4320 0.058 Uiso 1 1 calc R . . . .
C49 C 0.5087(3) 0.8676(2) 0.48457(15) 0.0506(10) Uani 1 1 d . . . . .
H49 H 0.5239 0.9032 0.4553 0.061 Uiso 1 1 calc R . . . .
C50 C 0.5351(2) 0.8910(2) 0.54090(15) 0.0426(8) Uani 1 1 d . . . . .
H50 H 0.5676 0.9429 0.5495 0.051 Uiso 1 1 calc R . . . .
C51 C 0.5144(2) 0.83911(19) 0.58562(13) 0.0335(7) Uani 1 1 d . . . . .
C52 C 0.5462(2) 0.8636(2) 0.64644(14) 0.0369(7) Uani 1 1 d . . . . .
C53 C 0.4925(2) 0.85550(19) 0.68965(13) 0.0370(7) Uani 1 1 d . . . . .
C54 C 0.3994(2) 0.8231(2) 0.67916(12) 0.0346(7) Uani 1 1 d . . . . .
C55 C 0.3325(3) 0.8619(2) 0.70527(14) 0.0456(9) Uani 1 1 d . . . . .
H55 H 0.3469 0.9111 0.7286 0.055 Uiso 1 1 calc R . . . .
C56 C 0.2471(3) 0.8303(3) 0.69786(16) 0.0522(10) Uani 1 1 d . . . . .
H56 H 0.2040 0.8569 0.7167 0.063 Uiso 1 1 calc R . . . .
C57 C 0.2240(3) 0.7599(2) 0.66287(17) 0.0510(9) Uani 1 1 d . . . . .
H57 H 0.1649 0.7386 0.6578 0.061 Uiso 1 1 calc R . . . .
C58 C 0.2867(2) 0.7201(2) 0.63505(14) 0.0409(8) Uani 1 1 d . . . . .
H58 H 0.2704 0.6725 0.6105 0.049 Uiso 1 1 calc R . . . .
C59 C 0.3739(2) 0.75140(18) 0.64399(12) 0.0314(7) Uani 1 1 d . . . . .
C60 C 0.5285(3) 0.8825(2) 0.74528(16) 0.0504(9) Uani 1 1 d . . . . .
H60 H 0.4932 0.8777 0.7744 0.060 Uiso 1 1 calc R . . . .
C61 C 0.6138(3) 0.9156(3) 0.75866(18) 0.0613(11) Uani 1 1 d . . . . .
H61 H 0.6363 0.9328 0.7964 0.074 Uiso 1 1 calc R . . . .
C62 C 0.6653(3) 0.9234(3) 0.7169(2) 0.0617(11) Uani 1 1 d . . . . .
H62 H 0.7237 0.9459 0.7258 0.074 Uiso 1 1 calc R . . . .
C63 C 0.6320(3) 0.8984(2) 0.66122(18) 0.0512(9) Uani 1 1 d . . . . .
H63 H 0.6681 0.9051 0.6327 0.061 Uiso 1 1 calc R . . . .
C64 C 0.6688(2) 0.1929(2) 0.87410(14) 0.0412(8) Uani 1 1 d . . . . .
C65 C 0.8459(3) 0.1686(2) 0.63760(15) 0.0493(9) Uani 1 1 d . . . . .
C3 C 0.4610(3) 0.1741(3) 0.7200(2) 0.0672(12) Uani 1 1 d . . . . .
H3 H 0.5029 0.2049 0.7499 0.081 Uiso 1 1 calc R . . . .
C28A C 0.6254(16) 0.1752(16) 0.9299(10) 0.063(8) Uani 0.224(15) 1 d . . P A 2
H28D H 0.6418 0.2219 0.9572 0.095 Uiso 0.224(15) 1 calc GR . P A 2
H28E H 0.6473 0.1202 0.9469 0.095 Uiso 0.224(15) 1 calc GR . P A 2
H28F H 0.5607 0.1728 0.9195 0.095 Uiso 0.224(15) 1 calc GR . P A 2
C26A C 0.7625(17) 0.2296(13) 0.8989(10) 0.071(2) Uani 0.241(11) 1 d . . P A 2
H26D H 0.7939 0.2451 0.8677 0.107 Uiso 0.241(11) 1 calc GR . P A 2
H26E H 0.7965 0.1858 0.9228 0.107 Uiso 0.241(11) 1 calc GR . P A 2
H26F H 0.7557 0.2810 0.9216 0.107 Uiso 0.241(11) 1 calc GR . P A 2
C27A C 0.667(2) 0.1162(15) 0.8402(10) 0.069(2) Uani 0.201(10) 1 d . . P A 2
H27D H 0.6063 0.0925 0.8339 0.104 Uiso 0.201(10) 1 calc GR . P A 2
H27E H 0.7077 0.0735 0.8600 0.104 Uiso 0.201(10) 1 calc GR . P A 2
H27F H 0.6840 0.1303 0.8037 0.104 Uiso 0.201(10) 1 calc GR . P A 2

loop_
_atom_site_aniso_label
_atom_site_aniso_U_11
_atom_site_aniso_U_22
_atom_site_aniso_U_33
_atom_site_aniso_U_23
_atom_site_aniso_U_13
_atom_site_aniso_U_12
Cl1 0.1160(12) 0.0581(7) 0.1477(14) 0.0136(8) -0.0611(11) -0.0021(7)
Cl2 0.0934(10) 0.0884(9) 0.1069(11) 0.0006(8) 0.0398(8) -0.0145(8)
Cl3 0.1173(12) 0.1320(13) 0.0910(10) 0.0266(9) 0.0480(9) 0.0330(10)
N1 0.0333(14) 0.0252(12) 0.0240(12) 0.0005(9) 0.0073(10) 0.0050(10)
N2 0.0299(13) 0.0269(12) 0.0216(12) 0.0040(9) 0.0040(10) 0.0020(10)
N3 0.0430(15) 0.0250(12) 0.0322(14) 0.0066(10) 0.0184(12) 0.0083(11)
C1 0.075(3) 0.095(4) 0.086(3) 0.022(3) 0.049(3) 0.017(3)
C2 0.056(2) 0.0437(19) 0.0389(19) 0.0007(15) 0.0222(17) 0.0006(17)
C31 0.0449(19) 0.0375(17) 0.0255(15) -0.0063(13) 0.0091(14) 0.0011(14)
C4 0.056(2) 0.0365(17) 0.0242(15) 0.0036(13) 0.0096(14) 0.0078(15)
C5 0.0413(18) 0.0352(16) 0.0293(16) 0.0009(13) 0.0061(14) 0.0102(14)
C6 0.0374(17) 0.0267(14) 0.0231(14) -0.0034(11) 0.0062(12) -0.0008(12)
C7 0.0281(15) 0.0268(14) 0.0229(14) -0.0019(11) 0.0034(12) -0.0008(12)
C8 0.0299(16) 0.0268(14) 0.0238(14) 0.0008(11) 0.0034(12) 0.0002(12)
C9 0.0278(15) 0.0238(14) 0.0240(14) 0.0014(11) 0.0035(12) -0.0024(11)
C10 0.0305(16) 0.0281(14) 0.0242(14) 0.0024(11) 0.0046(12) -0.0021(12)
C11 0.0328(16) 0.0277(15) 0.0253(15) 0.0040(11) 0.0050(12) -0.0048(12)
C12 0.0340(17) 0.0351(16) 0.0268(15) 0.0074(12) 0.0060(13) -0.0031(13)
C13 0.0324(17) 0.0409(17) 0.0274(16) 0.0017(13) 0.0067(13) -0.0051(14)
C14 0.042(2) 0.053(2) 0.0306(17) 0.0038(14) 0.0145(15) 0.0001(16)
C15 0.059(2) 0.070(3) 0.0363(19) -0.0050(17) 0.0125(18) 0.002(2)
C16 0.103(4) 0.063(3) 0.121(4) -0.010(3) 0.061(4) -0.026(3)
C17 0.091(3) 0.081(3) 0.043(2) 0.003(2) 0.028(2) -0.008(3)
C18 0.0361(17) 0.0243(14) 0.0230(14) 0.0030(11) 0.0090(12) 0.0008(12)
C19 0.0307(16) 0.0208(13) 0.0265(15) 0.0006(11) 0.0041(12) 0.0004(11)
C20 0.0293(15) 0.0273(14) 0.0254(14) 0.0012(11) 0.0090(12) 0.0035(12)
C21 0.0356(18) 0.0421(18) 0.0306(16) 0.0106(13) 0.0099(14) 0.0067(14)
C22 0.0347(17) 0.0437(18) 0.0334(17) 0.0053(14) 0.0111(14) 0.0078(14)
C23 0.0327(16) 0.0283(15) 0.0267(15) 0.0027(12) 0.0038(12) -0.0035(12)
C24 0.0408(18) 0.0335(16) 0.0280(16) 0.0081(12) 0.0027(13) -0.0014(14)
C25 0.0385(18) 0.0305(16) 0.0320(16) 0.0089(13) 0.0001(14) 0.0020(13)
C26 0.092(5) 0.063(3) 0.048(4) 0.012(3) -0.018(3) 0.023(3)
C27 0.086(5) 0.065(3) 0.058(3) 0.025(3) 0.014(3) 0.048(4)
C28 0.074(4) 0.052(4) 0.102(7) 0.046(4) 0.017(4) 0.012(3)
C29 0.0378(18) 0.0293(15) 0.0368(17) 0.0053(13) 0.0048(14) 0.0053(13)
C30 0.0345(17) 0.0242(14) 0.0304(16) 0.0034(12) 0.0032(13) 0.0011(12)
B31 0.0324(19) 0.0257(16) 0.0299(17) -0.0017(13) 0.0034(14) -0.0006(14)
C32 0.0378(17) 0.0281(15) 0.0254(15) 0.0007(12) 0.0032(13) 0.0053(13)
C33 0.0320(16) 0.0224(14) 0.0300(15) -0.0036(11) 0.0021(13) 0.0045(12)
C34 0.0385(18) 0.0316(16) 0.0278(15) -0.0059(12) 0.0046(13) 0.0066(13)
C35 0.0347(17) 0.0292(15) 0.0276(15) -0.0026(12) 0.0067(13) 0.0040(13)
C36 0.0387(18) 0.0367(17) 0.0327(17) -0.0043(13) 0.0099(14) 0.0047(14)
C37 0.0409(19) 0.0385(17) 0.0349(17) -0.0025(14) 0.0084(14) 0.0129(15)
C38 0.0449(19) 0.0347(17) 0.0338(17) -0.0030(13) 0.0034(14) 0.0128(15)
C39 0.0468(19) 0.0319(16) 0.0302(16) 0.0036(13) 0.0055(14) 0.0096(14)
C40 0.142(5) 0.097(4) 0.053(3) -0.004(2) -0.016(3) 0.084(4)
C41 0.105(4) 0.043(2) 0.110(4) -0.009(2) 0.018(3) 0.019(3)
C42 0.088(4) 0.077(3) 0.113(4) 0.030(3) 0.043(3) 0.056(3)
C43 0.0289(15) 0.0254(14) 0.0251(14) 0.0027(11) 0.0020(12) -0.0024(12)
C44 0.074(3) 0.089(3) 0.049(2) -0.009(2) 0.034(2) -0.031(3)
C45 0.076(3) 0.096(3) 0.047(2) 0.013(2) 0.033(2) 0.037(3)
C46 0.0361(17) 0.0270(15) 0.0288(15) 0.0071(12) 0.0121(13) 0.0070(13)
C47 0.046(2) 0.0352(17) 0.0365(18) 0.0043(14) 0.0101(15) 0.0046(15)
C48 0.067(3) 0.052(2) 0.0287(17) 0.0072(15) 0.0129(17) 0.0060(19)
C49 0.066(3) 0.048(2) 0.043(2) 0.0196(16) 0.0248(18) 0.0086(18)
C50 0.047(2) 0.0326(17) 0.052(2) 0.0105(15) 0.0181(17) 0.0015(15)
C51 0.0357(17) 0.0298(16) 0.0374(17) 0.0057(13) 0.0135(14) 0.0080(13)
C52 0.0417(19) 0.0275(15) 0.0409(18) 0.0017(13) 0.0048(15) 0.0068(14)
C53 0.047(2) 0.0286(15) 0.0344(17) -0.0002(13) 0.0040(15) 0.0102(14)
C54 0.0465(19) 0.0326(16) 0.0261(15) 0.0070(12) 0.0101(14) 0.0129(14)
C55 0.057(2) 0.0446(19) 0.0382(19) 0.0011(15) 0.0165(17) 0.0185(17)
C56 0.054(2) 0.060(2) 0.049(2) 0.0065(18) 0.0244(18) 0.0261(19)
C57 0.040(2) 0.056(2) 0.061(2) 0.0157(19) 0.0186(18) 0.0103(17)
C58 0.045(2) 0.0373(17) 0.0432(19) 0.0057(14) 0.0162(16) 0.0042(15)
C59 0.0418(18) 0.0273(15) 0.0278(15) 0.0087(12) 0.0135(13) 0.0106(13)
C60 0.065(3) 0.044(2) 0.041(2) -0.0024(15) 0.0011(18) 0.0110(18)
C61 0.070(3) 0.057(2) 0.049(2) -0.0125(19) -0.012(2) 0.008(2)
C62 0.048(2) 0.053(2) 0.077(3) -0.011(2) -0.009(2) 0.0027(19)
C63 0.044(2) 0.041(2) 0.068(3) -0.0039(17) 0.0062(19) 0.0028(16)
C64 0.049(2) 0.0356(17) 0.0379(18) 0.0144(14) 0.0037(15) 0.0104(15)
C65 0.064(2) 0.0401(19) 0.044(2) 0.0013(15) 0.0104(18) 0.0254(18)
C3 0.061(3) 0.057(2) 0.075(3) 0.005(2) -0.011(2) -0.007(2)
C28A 0.086(16) 0.055(13) 0.052(14) 0.038(11) 0.020(11) 0.022(11)
C26A 0.092(5) 0.063(3) 0.048(4) 0.012(3) -0.018(3) 0.023(3)
C27A 0.086(5) 0.065(3) 0.058(3) 0.025(3) 0.014(3) 0.048(4)

loop_
_atom_type_symbol
_atom_type_description
_atom_type_scat_dispersion_real
_atom_type_scat_dispersion_imag
_atom_type_scat_source
C C 0.0033 0.0016 'International Tables Vol C Tables 4.2.6.8 and 6.1.1.4'
H H 0.0000 0.0000 'International Tables Vol C Tables 4.2.6.8 and 6.1.1.4'
B B 0.0013 0.0007 'International Tables Vol C Tables 4.2.6.8 and 6.1.1.4'
Cl Cl 0.1484 0.1585 'International Tables Vol C Tables 4.2.6.8 and 6.1.1.4'
N N 0.0061 0.0033 'International Tables Vol C Tables 4.2.6.8 and 6.1.1.4'

loop_
_geom_angle_atom_site_label_1
_geom_angle_atom_site_label_2
_geom_angle_atom_site_label_3
_geom_angle
_geom_angle_site_symmetry_1
_geom_angle_site_symmetry_3
_geom_angle_publ_flag
C7 N1 C6 130.5(2) . . ?
C33 N1 C6 107.4(2) . . ?
C33 N1 C7 121.4(2) . . ?
C9 N2 C10 130.9(2) . . ?
C43 N2 C9 121.5(2) . . ?
C43 N2 C10 107.0(2) . . ?
C19 N3 C46 123.9(2) . . ?
C19 N3 C59 122.2(2) . . ?
C46 N3 C59 113.8(2) . . ?
H1A C1 H1B 109.5 . . ?
H1A C1 H1C 109.5 . . ?
H1B C1 H1C 109.5 . . ?
C2 C1 H1A 109.5 . . ?
C2 C1 H1B 109.5 . . ?
C2 C1 H1C 109.5 . . ?
C1 C2 C31 112.3(3) . . ?
C1 C2 C17 106.4(3) . . ?
C31 C2 C17 107.8(3) . . ?
C16 C2 C1 110.0(4) . . ?
C16 C2 C31 110.3(3) . . ?
C16 C2 C17 109.9(4) . . ?
C4 C31 C2 120.9(3) . . ?
C36 C31 C2 121.8(3) . . ?
C36 C31 C4 117.3(3) . . ?
C31 C4 H4 118.1 . . ?
C5 C4 C31 123.9(3) . . ?
C5 C4 H4 118.1 . . ?
C4 C5 H5 120.4 . . ?
C4 C5 C6 119.3(3) . . ?
C6 C5 H5 120.4 . . ?
C5 C6 N1 134.0(3) . . ?
C5 C6 C35 117.8(3) . . ?
C35 C6 N1 108.1(2) . . ?
N1 C7 C8 117.5(2) . . ?
C18 C7 N1 120.6(2) . . ?
C18 C7 C8 121.9(2) . . ?
C7 C8 C9 115.0(2) . . ?
C7 C8 B31 122.5(3) . . ?
C9 C8 B31 122.3(3) . . ?
N2 C9 C8 117.6(2) . . ?
C20 C9 N2 120.7(2) . . ?
C20 C9 C8 121.6(2) . . ?
C11 C10 N2 108.5(2) . . ?
C21 C10 N2 134.2(3) . . ?
C21 C10 C11 117.3(3) . . ?
C10 C11 C23 107.3(2) . . ?
C12 C11 C10 121.5(3) . . ?
C12 C11 C23 131.2(3) . . ?
C11 C12 H12 119.5 . . ?
C13 C12 C11 121.0(3) . . ?
C13 C12 H12 119.5 . . ?
C12 C13 C14 120.2(3) . . ?
C12 C13 C22 117.0(3) . . ?
C22 C13 C14 122.8(3) . . ?
C15 C14 C13 109.5(3) . . ?
C15 C14 C44 109.3(3) . . ?
C44 C14 C13 108.9(3) . . ?
C45 C14 C13 112.7(3) . . ?
C45 C14 C15 107.8(3) . . ?
C45 C14 C44 108.6(3) . . ?
C14 C15 H15A 109.5 . . ?
C14 C15 H15B 109.5 . . ?
C14 C15 H15C 109.5 . . ?
H15A C15 H15B 109.5 . . ?
H15A C15 H15C 109.5 . . ?
H15B C15 H15C 109.5 . . ?
C2 C16 H16A 109.5 . . ?
C2 C16 H16B 109.5 . . ?
C2 C16 H16C 109.5 . . ?
H16A C16 H16B 109.5 . . ?
H16A C16 H16C 109.5 . . ?
H16B C16 H16C 109.5 . . ?
C2 C17 H17A 109.5 . . ?
C2 C17 H17B 109.5 . . ?
C2 C17 H17C 109.5 . . ?
H17A C17 H17B 109.5 . . ?
H17A C17 H17C 109.5 . . ?
H17B C17 H17C 109.5 . . ?
C7 C18 H18 119.4 . . ?
C19 C18 C7 121.2(2) . . ?
C19 C18 H18 119.4 . . ?
N3 C19 C20 120.0(2) . . ?
C18 C19 N3 120.9(2) . . ?
C18 C19 C20 119.1(2) . . ?
C9 C20 C19 121.2(2) . . ?
C9 C20 H20 119.4 . . ?
C19 C20 H20 119.4 . . ?
C10 C21 H21 120.1 . . ?
C22 C21 C10 119.7(3) . . ?
C22 C21 H21 120.1 . . ?
C13 C22 H22 118.3 . . ?
C21 C22 C13 123.5(3) . . ?
C21 C22 H22 118.3 . . ?
C24 C23 C11 133.7(3) . . ?
C24 C23 C43 119.3(3) . . ?
C43 C23 C11 107.0(2) . . ?
C23 C24 H24 119.9 . . ?
C23 C24 C25 120.1(3) . . ?
C25 C24 H24 119.9 . . ?
C24 C25 C64 119.9(3) . . ?
C29 C25 C24 118.2(3) . . ?
C29 C25 C64 121.9(3) . . ?
H26A C26 H26B 109.5 . . ?
H26A C26 H26C 109.5 . . ?
H26B C26 H26C 109.5 . . ?
C64 C26 H26A 109.5 . . ?
C64 C26 H26B 109.5 . . ?
C64 C26 H26C 109.5 . . ?
H27A C27 H27B 109.5 . . ?
H27A C27 H27C 109.5 . . ?
H27B C27 H27C 109.5 . . ?
C64 C27 H27A 109.5 . . ?
C64 C27 H27B 109.5 . . ?
C64 C27 H27C 109.5 . . ?
H28A C28 H28B 109.5 . . ?
H28A C28 H28C 109.5 . . ?
H28B C28 H28C 109.5 . . ?
C64 C28 H28A 109.5 . . ?
C64 C28 H28B 109.5 . . ?
C64 C28 H28C 109.5 . . ?
C25 C29 H29 117.9 . . ?
C25 C29 C30 124.2(3) . . ?
C30 C29 H29 117.9 . . ?
C29 C30 B31 129.4(3) . . ?
C43 C30 C29 114.9(3) . . ?
C43 C30 B31 115.7(3) . . ?
C8 B31 C30 115.8(3) . . ?
C8 B31 C32 115.8(3) . . ?
C30 B31 C32 128.1(3) . . ?
C33 C32 B31 115.5(3) . . ?
C33 C32 C39 114.3(3) . . ?
C39 C32 B31 130.0(3) . . ?
N1 C33 C32 126.5(3) . . ?
N1 C33 C34 110.0(2) . . ?
C32 C33 C34 123.5(3) . . ?
C33 C34 C35 106.4(3) . . ?
C37 C34 C33 119.0(3) . . ?
C37 C34 C35 134.6(3) . . ?
C6 C35 C34 107.9(2) . . ?
C36 C35 C6 121.1(3) . . ?
C36 C35 C34 131.0(3) . . ?
C31 C36 C35 119.9(3) . . ?
C31 C36 H36 120.0 . . ?
C35 C36 H36 120.0 . . ?
C34 C37 H37 119.8 . . ?
C34 C37 C38 120.4(3) . . ?
C38 C37 H37 119.8 . . ?
C37 C38 C39 118.2(3) . . ?
C37 C38 C65 122.5(3) . . ?
C39 C38 C65 119.3(3) . . ?
C32 C39 H39 117.8 . . ?
C38 C39 C32 124.4(3) . . ?
C38 C39 H39 117.8 . . ?
H40A C40 H40B 109.5 . . ?
H40A C40 H40C 109.5 . . ?
H40B C40 H40C 109.5 . . ?
C65 C40 H40A 109.5 . . ?
C65 C40 H40B 109.5 . . ?
C65 C40 H40C 109.5 . . ?
H41A C41 H41B 109.5 . . ?
H41A C41 H41C 109.5 . . ?
H41B C41 H41C 109.5 . . ?
C65 C41 H41A 109.5 . . ?
C65 C41 H41B 109.5 . . ?
C65 C41 H41C 109.5 . . ?
H42A C42 H42B 109.5 . . ?
H42A C42 H42C 109.5 . . ?
H42B C42 H42C 109.5 . . ?
C65 C42 H42A 109.5 . . ?
C65 C42 H42B 109.5 . . ?
C65 C42 H42C 109.5 . . ?
N2 C43 C23 110.2(2) . . ?
N2 C43 C30 126.5(3) . . ?
C30 C43 C23 123.2(3) . . ?
C14 C44 H44A 109.5 . . ?
C14 C44 H44B 109.5 . . ?
C14 C44 H44C 109.5 . . ?
H44A C44 H44B 109.5 . . ?
H44A C44 H44C 109.5 . . ?
H44B C44 H44C 109.5 . . ?
C14 C45 H45A 109.5 . . ?
C14 C45 H45B 109.5 . . ?
C14 C45 H45C 109.5 . . ?
H45A C45 H45B 109.5 . . ?
H45A C45 H45C 109.5 . . ?
H45B C45 H45C 109.5 . . ?
C47 C46 N3 119.9(3) . . ?
C47 C46 C51 121.5(3) . . ?
C51 C46 N3 118.6(3) . . ?
C46 C47 H47 120.0 . . ?
C48 C47 C46 120.0(3) . . ?
C48 C47 H47 120.0 . . ?
C47 C48 H48 120.2 . . ?
C49 C48 C47 119.6(3) . . ?
C49 C48 H48 120.2 . . ?
C48 C49 H49 119.7 . . ?
C50 C49 C48 120.7(3) . . ?
C50 C49 H49 119.7 . . ?
C49 C50 H50 119.4 . . ?
C49 C50 C51 121.2(3) . . ?
C51 C50 H50 119.4 . . ?
C46 C51 C50 117.0(3) . . ?
C46 C51 C52 122.3(3) . . ?
C50 C51 C52 120.6(3) . . ?
C53 C52 C51 122.9(3) . . ?
C63 C52 C51 118.7(3) . . ?
C63 C52 C53 118.4(3) . . ?
C52 C53 C54 123.7(3) . . ?
C60 C53 C52 118.1(3) . . ?
C60 C53 C54 118.1(3) . . ?
C55 C54 C53 121.3(3) . . ?
C59 C54 C53 121.9(3) . . ?
C59 C54 C55 116.7(3) . . ?
C54 C55 H55 119.0 . . ?
C56 C55 C54 122.0(3) . . ?
C56 C55 H55 119.0 . . ?
C55 C56 H56 120.0 . . ?
C55 C56 C57 120.0(3) . . ?
C57 C56 H56 120.0 . . ?
C56 C57 H57 119.7 . . ?
C56 C57 C58 120.6(4) . . ?
C58 C57 H57 119.7 . . ?
C57 C58 H58 120.5 . . ?
C57 C58 C59 118.9(3) . . ?
C59 C58 H58 120.5 . . ?
C54 C59 N3 118.9(3) . . ?
C58 C59 N3 119.2(3) . . ?
C58 C59 C54 121.8(3) . . ?
C53 C60 H60 118.9 . . ?
C61 C60 C53 122.1(4) . . ?
C61 C60 H60 118.9 . . ?
C60 C61 H61 120.3 . . ?
C62 C61 C60 119.5(4) . . ?
C62 C61 H61 120.3 . . ?
C61 C62 H62 119.8 . . ?
C61 C62 C63 120.3(4) . . ?
C63 C62 H62 119.8 . . ?
C52 C63 H63 119.2 . . ?
C62 C63 C52 121.6(4) . . ?
C62 C63 H63 119.2 . . ?
C25 C64 C27 112.1(3) . . ?
C25 C64 C28A 110.8(7) . . ?
C25 C64 C26A 104.6(7) . . ?
C26 C64 C25 109.2(3) . . ?
C26 C64 C27 109.7(5) . . ?
C26 C64 C28 110.8(6) . . ?
C28 C64 C25 109.3(3) . . ?
C28 C64 C27 105.7(5) . . ?
C26A C64 C28A 103.0(15) . . ?
C27A C64 C25 110.6(9) . . ?
C27A C64 C28A 110.6(16) . . ?
C27A C64 C26A 116.8(17) . . ?
C40 C65 C38 111.0(3) . . ?
C40 C65 C41 107.4(4) . . ?
C40 C65 C42 111.2(4) . . ?
C41 C65 C38 107.8(3) . . ?
C42 C65 C38 112.3(3) . . ?
C42 C65 C41 106.8(4) . . ?
Cl1 C3 Cl2 111.3(3) . . ?
Cl1 C3 H3 107.8 . . ?
Cl2 C3 H3 107.8 . . ?
Cl3 C3 Cl1 111.7(3) . . ?
Cl3 C3 Cl2 110.4(2) . . ?
Cl3 C3 H3 107.8 . . ?
C64 C28A H28D 109.5 . . ?
C64 C28A H28E 109.5 . . ?
C64 C28A H28F 109.5 . . ?
H28D C28A H28E 109.5 . . ?
H28D C28A H28F 109.5 . . ?
H28E C28A H28F 109.5 . . ?
C64 C26A H26D 109.5 . . ?
C64 C26A H26E 109.5 . . ?
C64 C26A H26F 109.5 . . ?
H26D C26A H26E 109.5 . . ?
H26D C26A H26F 109.5 . . ?
H26E C26A H26F 109.5 . . ?
C64 C27A H27D 109.5 . . ?
C64 C27A H27E 109.5 . . ?
C64 C27A H27F 109.5 . . ?
H27D C27A H27E 109.5 . . ?
H27D C27A H27F 109.5 . . ?
H27E C27A H27F 109.5 . . ?

loop_
_geom_bond_atom_site_label_1
_geom_bond_atom_site_label_2
_geom_bond_distance
_geom_bond_site_symmetry_2
_geom_bond_publ_flag
Cl1 C3 1.733(4) . ?
Cl2 C3 1.736(5) . ?
Cl3 C3 1.732(5) . ?
N1 C6 1.419(4) . ?
N1 C7 1.418(4) . ?
N1 C33 1.394(4) . ?
N2 C9 1.416(3) . ?
N2 C10 1.426(4) . ?
N2 C43 1.394(4) . ?
N3 C19 1.382(4) . ?
N3 C46 1.431(4) . ?
N3 C59 1.434(4) . ?
C1 H1A 0.9700 . ?
C1 H1B 0.9700 . ?
C1 H1C 0.9700 . ?
C1 C2 1.527(6) . ?
C2 C31 1.534(4) . ?
C2 C16 1.498(6) . ?
C2 C17 1.539(6) . ?
C31 C4 1.394(5) . ?
C31 C36 1.384(4) . ?
C4 H4 0.9400 . ?
C4 C5 1.359(4) . ?
C5 H5 0.9400 . ?
C5 C6 1.399(4) . ?
C6 C35 1.409(4) . ?
C7 C8 1.431(4) . ?
C7 C18 1.377(4) . ?
C8 C9 1.432(4) . ?
C8 B31 1.525(4) . ?
C9 C20 1.379(4) . ?
C10 C11 1.410(4) . ?
C10 C21 1.400(4) . ?
C11 C12 1.389(4) . ?
C11 C23 1.439(4) . ?
C12 H12 0.9400 . ?
C12 C13 1.375(4) . ?
C13 C14 1.533(4) . ?
C13 C22 1.400(4) . ?
C14 C15 1.529(5) . ?
C14 C44 1.533(5) . ?
C14 C45 1.521(5) . ?
C15 H15A 0.9700 . ?
C15 H15B 0.9700 . ?
C15 H15C 0.9700 . ?
C16 H16A 0.9700 . ?
C16 H16B 0.9700 . ?
C16 H16C 0.9700 . ?
C17 H17A 0.9700 . ?
C17 H17B 0.9700 . ?
C17 H17C 0.9700 . ?
C18 H18 0.9400 . ?
C18 C19 1.375(4) . ?
C19 C20 1.382(4) . ?
C20 H20 0.9400 . ?
C21 H21 0.9400 . ?
C21 C22 1.366(4) . ?
C22 H22 0.9400 . ?
C23 C24 1.393(4) . ?
C23 C43 1.399(4) . ?
C24 H24 0.9400 . ?
C24 C25 1.399(4) . ?
C25 C29 1.394(4) . ?
C25 C64 1.537(4) . ?
C26 H26A 0.9700 . ?
C26 H26B 0.9700 . ?
C26 H26C 0.9700 . ?
C26 C64 1.515(7) . ?
C27 H27A 0.9700 . ?
C27 H27B 0.9700 . ?
C27 H27C 0.9700 . ?
C27 C64 1.557(6) . ?
C28 H28A 0.9700 . ?
C28 H28B 0.9700 . ?
C28 H28C 0.9700 . ?
C28 C64 1.529(7) . ?
C29 H29 0.9400 . ?
C29 C30 1.408(4) . ?
C30 B31 1.541(4) . ?
C30 C43 1.394(4) . ?
B31 C32 1.541(4) . ?
C32 C33 1.394(4) . ?
C32 C39 1.404(4) . ?
C33 C34 1.405(4) . ?
C34 C35 1.438(4) . ?
C34 C37 1.386(4) . ?
C35 C36 1.402(4) . ?
C36 H36 0.9400 . ?
C37 H37 0.9400 . ?
C37 C38 1.388(4) . ?
C38 C39 1.397(4) . ?
C38 C65 1.539(4) . ?
C39 H39 0.9400 . ?
C40 H40A 0.9700 . ?
C40 H40B 0.9700 . ?
C40 H40C 0.9700 . ?
C40 C65 1.503(6) . ?
C41 H41A 0.9700 . ?
C41 H41B 0.9700 . ?
C41 H41C 0.9700 . ?
C41 C65 1.538(6) . ?
C42 H42A 0.9700 . ?
C42 H42B 0.9700 . ?
C42 H42C 0.9700 . ?
C42 C65 1.524(6) . ?
C44 H44A 0.9700 . ?
C44 H44B 0.9700 . ?
C44 H44C 0.9700 . ?
C45 H45A 0.9700 . ?
C45 H45B 0.9700 . ?
C45 H45C 0.9700 . ?
C46 C47 1.387(4) . ?
C46 C51 1.395(4) . ?
C47 H47 0.9400 . ?
C47 C48 1.376(4) . ?
C48 H48 0.9400 . ?
C48 C49 1.375(5) . ?
C49 H49 0.9400 . ?
C49 C50 1.375(5) . ?
C50 H50 0.9400 . ?
C50 C51 1.400(4) . ?
C51 C52 1.489(5) . ?
C52 C53 1.412(5) . ?
C52 C63 1.394(5) . ?
C53 C54 1.475(5) . ?
C53 C60 1.402(5) . ?
C54 C55 1.401(4) . ?
C54 C59 1.395(4) . ?
C55 H55 0.9400 . ?
C55 C56 1.364(5) . ?
C56 H56 0.9400 . ?
C56 C57 1.371(6) . ?
C57 H57 0.9400 . ?
C57 C58 1.382(5) . ?
C58 H58 0.9400 . ?
C58 C59 1.388(5) . ?
C60 H60 0.9400 . ?
C60 C61 1.374(6) . ?
C61 H61 0.9400 . ?
C61 C62 1.360(6) . ?
C62 H62 0.9400 . ?
C62 C63 1.385(6) . ?
C63 H63 0.9400 . ?
C64 C28A 1.589(18) . ?
C64 C26A 1.55(2) . ?
C64 C27A 1.42(2) . ?
C3 H3 0.9900 . ?
C28A H28D 0.9700 . ?
C28A H28E 0.9700 . ?
C28A H28F 0.9700 . ?
C26A H26D 0.9700 . ?
C26A H26E 0.9700 . ?
C26A H26F 0.9700 . ?
C27A H27D 0.9700 . ?
C27A H27E 0.9700 . ?
C27A H27F 0.9700 . ?

loop_
_geom_torsion_atom_site_label_1
_geom_torsion_atom_site_label_2
_geom_torsion_atom_site_label_3
_geom_torsion_atom_site_label_4
_geom_torsion
_geom_torsion_site_symmetry_1
_geom_torsion_site_symmetry_2
_geom_torsion_site_symmetry_3
_geom_torsion_site_symmetry_4
_geom_torsion_publ_flag
N1 C6 C35 C34 4.8(3) . . . . ?
N1 C6 C35 C36 -175.0(3) . . . . ?
N1 C7 C8 C9 179.1(2) . . . . ?
N1 C7 C8 B31 4.9(4) . . . . ?
N1 C7 C18 C19 -178.8(3) . . . . ?
N1 C33 C34 C35 1.0(3) . . . . ?
N1 C33 C34 C37 -176.4(3) . . . . ?
N2 C9 C20 C19 176.0(3) . . . . ?
N2 C10 C11 C12 -179.9(3) . . . . ?
N2 C10 C11 C23 -1.3(3) . . . . ?
N2 C10 C21 C22 180.0(3) . . . . ?
N3 C19 C20 C9 -176.3(3) . . . . ?
N3 C46 C47 C48 177.9(3) . . . . ?
N3 C46 C51 C50 -177.0(3) . . . . ?
N3 C46 C51 C52 4.8(4) . . . . ?
C1 C2 C31 C4 177.9(4) . . . . ?
C1 C2 C31 C36 -3.0(5) . . . . ?
C2 C31 C4 C5 -175.3(3) . . . . ?
C2 C31 C36 C35 176.5(3) . . . . ?
C31 C4 C5 C6 0.3(5) . . . . ?
C4 C31 C36 C35 -4.5(5) . . . . ?
C4 C5 C6 N1 177.0(3) . . . . ?
C4 C5 C6 C35 -7.1(4) . . . . ?
C5 C6 C35 C34 -172.1(3) . . . . ?
C5 C6 C35 C36 8.2(4) . . . . ?
C6 N1 C7 C8 -176.9(3) . . . . ?
C6 N1 C7 C18 -0.4(5) . . . . ?
C6 N1 C33 C32 -178.4(3) . . . . ?
C6 N1 C33 C34 1.9(3) . . . . ?
C6 C35 C36 C31 -2.3(5) . . . . ?
C7 N1 C6 C5 -17.7(5) . . . . ?
C7 N1 C6 C35 166.2(3) . . . . ?
C7 N1 C33 C32 10.2(4) . . . . ?
C7 N1 C33 C34 -169.4(3) . . . . ?
C7 C8 C9 N2 -177.9(2) . . . . ?
C7 C8 C9 C20 -1.1(4) . . . . ?
C7 C8 B31 C30 170.8(3) . . . . ?
C7 C8 B31 C32 -3.6(4) . . . . ?
C7 C18 C19 N3 177.9(3) . . . . ?
C7 C18 C19 C20 0.6(4) . . . . ?
C8 C7 C18 C19 -2.5(4) . . . . ?
C8 C9 C20 C19 -0.7(4) . . . . ?
C8 B31 C32 C33 4.8(4) . . . . ?
C8 B31 C32 C39 -179.3(3) . . . . ?
C9 N2 C10 C11 -170.3(3) . . . . ?
C9 N2 C10 C21 11.7(5) . . . . ?
C9 N2 C43 C23 172.0(2) . . . . ?
C9 N2 C43 C30 -6.8(4) . . . . ?
C9 C8 B31 C30 -3.0(4) . . . . ?
C9 C8 B31 C32 -177.4(3) . . . . ?
C10 N2 C9 C8 178.7(3) . . . . ?
C10 N2 C9 C20 1.9(4) . . . . ?
C10 N2 C43 C23 -0.3(3) . . . . ?
C10 N2 C43 C30 -179.0(3) . . . . ?
C10 C11 C12 C13 -0.1(4) . . . . ?
C10 C11 C23 C24 -179.2(3) . . . . ?
C10 C11 C23 C43 1.1(3) . . . . ?
C10 C21 C22 C13 -1.3(5) . . . . ?
C11 C10 C21 C22 2.1(4) . . . . ?
C11 C12 C13 C14 179.6(3) . . . . ?
C11 C12 C13 C22 1.0(4) . . . . ?
C11 C23 C24 C25 -178.3(3) . . . . ?
C11 C23 C43 N2 -0.5(3) . . . . ?
C11 C23 C43 C30 178.3(3) . . . . ?
C12 C11 C23 C24 -0.7(6) . . . . ?
C12 C11 C23 C43 179.5(3) . . . . ?
C12 C13 C14 C15 55.3(4) . . . . ?
C12 C13 C14 C44 -64.2(4) . . . . ?
C12 C13 C14 C45 175.3(3) . . . . ?
C12 C13 C22 C21 -0.4(5) . . . . ?
C14 C13 C22 C21 -178.9(3) . . . . ?
C16 C2 C31 C4 54.9(5) . . . . ?
C16 C2 C31 C36 -126.1(4) . . . . ?
C17 C2 C31 C4 -65.2(4) . . . . ?
C17 C2 C31 C36 113.9(4) . . . . ?
C18 C7 C8 C9 2.7(4) . . . . ?
C18 C7 C8 B31 -171.5(3) . . . . ?
C18 C19 C20 C9 1.0(4) . . . . ?
C19 N3 C46 C47 73.9(4) . . . . ?
C19 N3 C46 C51 -109.6(3) . . . . ?
C19 N3 C59 C54 108.3(3) . . . . ?
C19 N3 C59 C58 -73.6(4) . . . . ?
C21 C10 C11 C12 -1.5(4) . . . . ?
C21 C10 C11 C23 177.1(3) . . . . ?
C22 C13 C14 C15 -126.2(4) . . . . ?
C22 C13 C14 C44 114.3(4) . . . . ?
C22 C13 C14 C45 -6.2(5) . . . . ?
C23 C11 C12 C13 -178.3(3) . . . . ?
C23 C24 C25 C29 0.1(5) . . . . ?
C23 C24 C25 C64 180.0(3) . . . . ?
C24 C23 C43 N2 179.7(3) . . . . ?
C24 C23 C43 C30 -1.5(4) . . . . ?
C24 C25 C29 C30 -1.8(5) . . . . ?
C24 C25 C64 C26 -64.0(5) . . . . ?
C24 C25 C64 C27 174.2(4) . . . . ?
C24 C25 C64 C28 57.4(6) . . . . ?
C24 C25 C64 C28A 8.2(13) . . . . ?
C24 C25 C64 C26A -102.1(11) . . . . ?
C24 C25 C64 C27A 131.2(15) . . . . ?
C25 C29 C30 B31 -179.5(3) . . . . ?
C25 C29 C30 C43 1.8(5) . . . . ?
C29 C25 C64 C26 115.9(5) . . . . ?
C29 C25 C64 C27 -5.9(6) . . . . ?
C29 C25 C64 C28 -122.7(5) . . . . ?
C29 C25 C64 C28A -171.9(13) . . . . ?
C29 C25 C64 C26A 77.8(11) . . . . ?
C29 C25 C64 C27A -48.9(15) . . . . ?
C29 C30 B31 C8 -173.8(3) . . . . ?
C29 C30 B31 C32 -0.2(5) . . . . ?
C29 C30 C43 N2 178.5(3) . . . . ?
C29 C30 C43 C23 -0.1(4) . . . . ?
C30 B31 C32 C33 -168.8(3) . . . . ?
C30 B31 C32 C39 7.1(5) . . . . ?
B31 C8 C9 N2 -3.7(4) . . . . ?
B31 C8 C9 C20 173.1(3) . . . . ?
B31 C30 C43 N2 -0.4(4) . . . . ?
B31 C30 C43 C23 -179.0(3) . . . . ?
B31 C32 C33 N1 -8.3(4) . . . . ?
B31 C32 C33 C34 171.2(3) . . . . ?
B31 C32 C39 C38 -173.1(3) . . . . ?
C32 C33 C34 C35 -178.7(3) . . . . ?
C32 C33 C34 C37 3.9(5) . . . . ?
C33 N1 C6 C5 172.0(3) . . . . ?
C33 N1 C6 C35 -4.1(3) . . . . ?
C33 N1 C7 C8 -7.7(4) . . . . ?
C33 N1 C7 C18 168.8(3) . . . . ?
C33 C32 C39 C38 2.9(5) . . . . ?
C33 C34 C35 C6 -3.5(3) . . . . ?
C33 C34 C35 C36 176.1(3) . . . . ?
C33 C34 C37 C38 0.4(5) . . . . ?
C34 C35 C36 C31 178.0(3) . . . . ?
C34 C37 C38 C39 -2.7(5) . . . . ?
C34 C37 C38 C65 175.7(3) . . . . ?
C35 C34 C37 C38 -176.2(3) . . . . ?
C36 C31 C4 C5 5.6(5) . . . . ?
C37 C34 C35 C6 173.3(3) . . . . ?
C37 C34 C35 C36 -7.0(6) . . . . ?
C37 C38 C39 C32 1.0(5) . . . . ?
C37 C38 C65 C40 134.8(4) . . . . ?
C37 C38 C65 C41 -107.9(4) . . . . ?
C37 C38 C65 C42 9.5(5) . . . . ?
C39 C32 C33 N1 175.1(3) . . . . ?
C39 C32 C33 C34 -5.3(4) . . . . ?
C39 C38 C65 C40 -46.9(5) . . . . ?
C39 C38 C65 C41 70.4(4) . . . . ?
C39 C38 C65 C42 -172.2(4) . . . . ?
C43 N2 C9 C8 8.6(4) . . . . ?
C43 N2 C9 C20 -168.3(3) . . . . ?
C43 N2 C10 C11 1.0(3) . . . . ?
C43 N2 C10 C21 -177.0(3) . . . . ?
C43 C23 C24 C25 1.5(4) . . . . ?
C43 C30 B31 C8 5.0(4) . . . . ?
C43 C30 B31 C32 178.5(3) . . . . ?
C46 N3 C19 C18 -7.9(4) . . . . ?
C46 N3 C19 C20 169.4(3) . . . . ?
C46 N3 C59 C54 -69.4(4) . . . . ?
C46 N3 C59 C58 108.7(3) . . . . ?
C46 C47 C48 C49 -1.4(5) . . . . ?
C46 C51 C52 C53 -42.6(4) . . . . ?
C46 C51 C52 C63 139.3(3) . . . . ?
C47 C46 C51 C50 -0.6(4) . . . . ?
C47 C46 C51 C52 -178.8(3) . . . . ?
C47 C48 C49 C50 0.3(6) . . . . ?
C48 C49 C50 C51 0.6(5) . . . . ?
C49 C50 C51 C46 -0.5(5) . . . . ?
C49 C50 C51 C52 177.7(3) . . . . ?
C50 C51 C52 C53 139.2(3) . . . . ?
C50 C51 C52 C63 -38.9(4) . . . . ?
C51 C46 C47 C48 1.5(5) . . . . ?
C51 C52 C53 C54 -0.7(5) . . . . ?
C51 C52 C53 C60 -178.5(3) . . . . ?
C51 C52 C63 C62 179.3(3) . . . . ?
C52 C53 C54 C55 -138.9(3) . . . . ?
C52 C53 C54 C59 42.5(4) . . . . ?
C52 C53 C60 C61 -0.4(5) . . . . ?
C53 C52 C63 C62 1.1(5) . . . . ?
C53 C54 C55 C56 -177.2(3) . . . . ?
C53 C54 C59 N3 -3.2(4) . . . . ?
C53 C54 C59 C58 178.8(3) . . . . ?
C53 C60 C61 C62 0.5(6) . . . . ?
C54 C53 C60 C61 -178.3(3) . . . . ?
C54 C55 C56 C57 -1.7(5) . . . . ?
C55 C54 C59 N3 178.2(3) . . . . ?
C55 C54 C59 C58 0.2(4) . . . . ?
C55 C56 C57 C58 0.3(6) . . . . ?
C56 C57 C58 C59 1.3(5) . . . . ?
C57 C58 C59 N3 -179.5(3) . . . . ?
C57 C58 C59 C54 -1.5(5) . . . . ?
C59 N3 C19 C18 174.6(3) . . . . ?
C59 N3 C19 C20 -8.1(4) . . . . ?
C59 N3 C46 C47 -108.4(3) . . . . ?
C59 N3 C46 C51 68.1(4) . . . . ?
C59 C54 C55 C56 1.4(5) . . . . ?
C60 C53 C54 C55 38.9(4) . . . . ?
C60 C53 C54 C59 -139.7(3) . . . . ?
C60 C61 C62 C63 0.2(6) . . . . ?
C61 C62 C63 C52 -1.0(6) . . . . ?
C63 C52 C53 C54 177.4(3) . . . . ?
C63 C52 C53 C60 -0.4(4) . . . . ?
C64 C25 C29 C30 178.3(3) . . . . ?
C65 C38 C39 C32 -177.4(3) . . . . ?
